data_4105100
loop_
_publ_author_name
'Evan R. King'
'Theodore A. Betley'

_publ_contact_author_address
;Department of Chemistry and Chemical Biology
Harvard University
Mallinckrodt 306E
12 Oxford Street
Cambridge, MA 02139
;
_publ_contact_author_email betley@chemistry.harvard.edu
_publ_contact_author_name 'Professor Theodore A. Betley'
_publ_contact_author_phone 617-496-9944
_publ_section_title
;
 Unusual Electronic Structure of First Row Transition Metal Complexes
 Featuring Redox-Active Dipyrromethane Ligands
;
_journal_name_full 'Journal of the American Chemical Society'
_journal_page_first 14374
_journal_page_last 14380
_journal_paper_doi 10.1021/ja903997a
_journal_volume 131
_journal_year 2009
_chemical_compound_source 'chemical synthesis'
_chemical_formula_moiety 'C39 H40 Fe N4, 2 (C4 H8 O)'
_chemical_formula_sum 'C47 H56 Fe N4 O2'
_chemical_formula_weight 764.81
_chemical_name_common (dmpm)Fe(bpy)
_chemical_name_systematic
;        
bipyridine (1,9-dimesityl-5,5-dimethyldipyrromethanato)nickel(II)
;
_space_group_IT_number 14
_symmetry_cell_setting monoclinic
_symmetry_Int_Tables_number 14
_symmetry_space_group_name_Hall '-P 2ybc'
_symmetry_space_group_name_H-M 'P 1 21/c 1'
_atom_sites_solution_hydrogens geom
_atom_sites_solution_primary direct
_atom_sites_solution_secondary difmap
_audit_creation_method SHELXL-97
_cell_angle_alpha 90.00
_cell_angle_beta 90.0900(10)
_cell_angle_gamma 90.00
_cell_formula_units_Z 4
_cell_length_a 10.7737(3)
_cell_length_b 23.0411(5)
_cell_length_c 16.5575(4)
_cell_measurement_reflns_used 20294
_cell_measurement_temperature 100(2)
_cell_measurement_theta_max 29.51
_cell_measurement_theta_min 2.42
_cell_volume 4110.19(18)
_computing_cell_refinement 'Bruker SAINT'
_computing_data_collection 'Bruker APEX2'
_computing_data_reduction 'Bruker SAINT'
_computing_molecular_graphics 'Bruker SHELXTL'
_computing_publication_material 'Bruker SHELXTL'
_computing_structure_refinement 'SHELXL-97 (Sheldrick, 1997)'
_computing_structure_solution 'SHELXS-97 (Sheldrick, 1990)'
_diffrn_ambient_temperature 100(2)
_diffrn_measured_fraction_theta_full 0.999
_diffrn_measured_fraction_theta_max 0.999
_diffrn_measurement_device_type 'Bruker APEX-II CCD'
_diffrn_measurement_method 'phi and omega scans'
_diffrn_radiation_monochromator graphite
_diffrn_radiation_probe x-ray
_diffrn_radiation_type MoK\a
_diffrn_radiation_wavelength 0.71073
_diffrn_reflns_av_R_equivalents 0.0425
_diffrn_reflns_av_sigmaI/netI 0.0342
_diffrn_reflns_limit_h_max 15
_diffrn_reflns_limit_h_min -14
_diffrn_reflns_limit_k_max 32
_diffrn_reflns_limit_k_min -31
_diffrn_reflns_limit_l_max 23
_diffrn_reflns_limit_l_min -23
_diffrn_reflns_number 72435
_diffrn_reflns_theta_full 29.68
_diffrn_reflns_theta_max 29.68
_diffrn_reflns_theta_min 1.77
_diffrn_source 'fine-focus sealed tube'
_diffrn_standards_number 0
_exptl_absorpt_coefficient_mu 0.410
_exptl_absorpt_correction_T_max 0.9660
_exptl_absorpt_correction_T_min 0.7824
_exptl_absorpt_correction_type multi-scan
_exptl_absorpt_process_details 'SADABS (Bruker AXS, 2004)'
_exptl_crystal_colour 'translucent orange'
_exptl_crystal_density_diffrn 1.236
_exptl_crystal_description prism
_exptl_crystal_F_000 1632
_exptl_crystal_recrystallization_method tetrahydrofuran
_exptl_crystal_size_max 0.63
_exptl_crystal_size_mid 0.10
_exptl_crystal_size_min 0.09
_refine_diff_density_max 0.746
_refine_diff_density_min -0.495
_refine_diff_density_rms 0.059
_refine_ls_extinction_method none
_refine_ls_goodness_of_fit_ref 1.029
_refine_ls_hydrogen_treatment constr
_refine_ls_matrix_type full
_refine_ls_number_parameters 505
_refine_ls_number_reflns 11617
_refine_ls_number_restraints 74
_refine_ls_restrained_S_all 1.029
_refine_ls_R_factor_all 0.0618
_refine_ls_R_factor_gt 0.0418
_refine_ls_shift/su_max 0.001
_refine_ls_shift/su_mean 0.000
_refine_ls_structure_factor_coef Fsqd
_refine_ls_weighting_details 'calc w=1/[\s^2^(Fo^2^)+(0.0520P)^2^+2.1110P] where P=(Fo^2^+2Fc^2^)/3'
_refine_ls_weighting_scheme calc
_refine_ls_wR_factor_gt 0.1013
_refine_ls_wR_factor_ref 0.1122
_reflns_number_gt 8922
_reflns_number_total 11617
_reflns_threshold_expression >2sigma(I)
_cod_data_source_file ja903997a_si_001_7.cif
_cod_data_source_block compound9-erk037
_cod_original_sg_symbol_H-M 'P 21/c'
_cod_database_code 4105100

loop_
_symmetry_equiv_pos_as_xyz
'x, y, z'
'-x, y+1/2, -z+1/2'
'-x, -y, -z'
'x, -y-1/2, z-1/2'

loop_
_atom_site_label
_atom_site_type_symbol
_atom_site_fract_x
_atom_site_fract_y
_atom_site_fract_z
_atom_site_U_iso_or_equiv
_atom_site_adp_type
_atom_site_occupancy
_atom_site_symmetry_multiplicity
_atom_site_calc_flag
_atom_site_refinement_flags
_atom_site_disorder_assembly
_atom_site_disorder_group
Fe1 Fe 0.051910(19) 0.272705(9) 0.661946(12) 0.01565(6) Uani 1 1 d . . .
N1 N -0.10609(11) 0.25941(5) 0.60558(7) 0.0168(2) Uani 1 1 d . . .
N2 N 0.07586(11) 0.35420(5) 0.63087(7) 0.0171(2) Uani 1 1 d . . .
C1 C -0.15491(14) 0.20627(7) 0.58278(9) 0.0184(3) Uani 1 1 d . . .
C2 C -0.24350(15) 0.21446(7) 0.52387(10) 0.0222(3) Uani 1 1 d . . .
H2A H -0.2908 0.1852 0.4977 0.027 Uiso 1 1 calc R . .
C3 C -0.25055(14) 0.27520(7) 0.50985(9) 0.0215(3) Uani 1 1 d . . .
H3A H -0.3040 0.2942 0.4726 0.026 Uiso 1 1 calc R . .
C4 C -0.16541(13) 0.30160(7) 0.56040(9) 0.0175(3) Uani 1 1 d . . .
C5 C -0.14159(14) 0.36561(7) 0.57630(9) 0.0190(3) Uani 1 1 d . . .
C6 C -0.00480(14) 0.38197(6) 0.57843(9) 0.0179(3) Uani 1 1 d . . .
C7 C 0.05842(15) 0.42572(7) 0.53933(9) 0.0227(3) Uani 1 1 d . . .
H7A H 0.0250 0.4516 0.5003 0.027 Uiso 1 1 calc R . .
C8 C 0.18251(15) 0.42508(7) 0.56808(10) 0.0232(3) Uani 1 1 d . . .
H8A H 0.2478 0.4502 0.5518 0.028 Uiso 1 1 calc R . .
C9 C 0.19033(14) 0.38104(7) 0.62424(9) 0.0190(3) Uani 1 1 d . . .
C11 C -0.11159(14) 0.15429(7) 0.62774(9) 0.0196(3) Uani 1 1 d . . .
C12 C -0.03678(15) 0.11171(7) 0.59196(10) 0.0254(3) Uani 1 1 d . . .
C13 C 0.01052(17) 0.06705(8) 0.63989(12) 0.0325(4) Uani 1 1 d . . .
H13A H 0.0606 0.0380 0.6154 0.039 Uiso 1 1 calc R . .
C14 C -0.01299(17) 0.06362(8) 0.72168(12) 0.0315(4) Uani 1 1 d . . .
C15 C -0.09078(16) 0.10493(8) 0.75589(11) 0.0280(4) Uani 1 1 d . . .
H15A H -0.1096 0.1026 0.8118 0.034 Uiso 1 1 calc R . .
C16 C -0.14160(15) 0.14947(7) 0.71030(10) 0.0221(3) Uani 1 1 d . . .
C17 C -0.00451(19) 0.11366(8) 0.50344(11) 0.0351(4) Uani 1 1 d . . .
H17A H 0.0300 0.0762 0.4869 0.053 Uiso 1 1 calc R . .
H17B H 0.0570 0.1443 0.4940 0.053 Uiso 1 1 calc R . .
H17C H -0.0795 0.1218 0.4719 0.053 Uiso 1 1 calc R . .
C18 C 0.0460(2) 0.01733(10) 0.77411(15) 0.0476(5) Uani 1 1 d . . .
H18A H 0.0763 -0.0143 0.7399 0.071 Uiso 1 1 calc R . .
H18B H -0.0157 0.0022 0.8121 0.071 Uiso 1 1 calc R . .
H18C H 0.1156 0.0342 0.8042 0.071 Uiso 1 1 calc R . .
C19 C -0.23109(16) 0.19124(8) 0.74898(10) 0.0267(3) Uani 1 1 d . . .
H19A H -0.2337 0.1842 0.8073 0.040 Uiso 1 1 calc R . .
H19B H -0.3141 0.1855 0.7260 0.040 Uiso 1 1 calc R . .
H19C H -0.2037 0.2311 0.7388 0.040 Uiso 1 1 calc R . .
C21 C 0.28961(14) 0.35986(7) 0.67890(9) 0.0199(3) Uani 1 1 d . . .
C22 C 0.39702(14) 0.33198(7) 0.64995(10) 0.0229(3) Uani 1 1 d . . .
C23 C 0.47713(15) 0.30518(8) 0.70442(10) 0.0273(4) Uani 1 1 d . . .
H23A H 0.5490 0.2861 0.6846 0.033 Uiso 1 1 calc R . .
C24 C 0.45487(16) 0.30558(8) 0.78715(10) 0.0287(4) Uani 1 1 d . . .
C25 C 0.35263(16) 0.33606(8) 0.81524(10) 0.0273(4) Uani 1 1 d . . .
H25A H 0.3385 0.3381 0.8718 0.033 Uiso 1 1 calc R . .
C26 C 0.27012(14) 0.36371(7) 0.76310(9) 0.0214(3) Uani 1 1 d . . .
C27 C 0.42646(16) 0.33029(9) 0.56098(11) 0.0315(4) Uani 1 1 d . . .
H27A H 0.4942 0.3028 0.5514 0.047 Uiso 1 1 calc R . .
H27B H 0.4516 0.3690 0.5429 0.047 Uiso 1 1 calc R . .
H27C H 0.3527 0.3180 0.5308 0.047 Uiso 1 1 calc R . .
C28 C 0.5383(2) 0.27326(10) 0.84537(12) 0.0431(5) Uani 1 1 d . . .
H28A H 0.5200 0.2856 0.9007 0.065 Uiso 1 1 calc R . .
H28B H 0.6253 0.2819 0.8329 0.065 Uiso 1 1 calc R . .
H28C H 0.5238 0.2314 0.8402 0.065 Uiso 1 1 calc R . .
C29 C 0.16502(16) 0.39862(8) 0.79820(10) 0.0262(3) Uani 1 1 d . . .
H29A H 0.1774 0.4029 0.8565 0.039 Uiso 1 1 calc R . .
H29B H 0.0863 0.3786 0.7880 0.039 Uiso 1 1 calc R . .
H29C H 0.1630 0.4370 0.7729 0.039 Uiso 1 1 calc R . .
N3 N 0.20105(12) 0.21383(6) 0.64577(7) 0.0202(3) Uani 1 1 d . . .
N4 N 0.08368(11) 0.24260(5) 0.77904(7) 0.0171(2) Uani 1 1 d . . .
C30 C 0.26020(16) 0.20250(8) 0.57599(9) 0.0269(3) Uani 1 1 d . . .
H30A H 0.2293 0.2196 0.5278 0.032 Uiso 1 1 calc R . .
C31 C 0.36313(18) 0.16738(9) 0.57103(11) 0.0356(4) Uani 1 1 d . . .
H31A H 0.4023 0.1604 0.5206 0.043 Uiso 1 1 calc R . .
C32 C 0.40810(19) 0.14259(9) 0.64112(12) 0.0393(5) Uani 1 1 d . . .
H32A H 0.4800 0.1187 0.6396 0.047 Uiso 1 1 calc R . .
C33 C 0.34805(18) 0.15263(8) 0.71337(10) 0.0322(4) Uani 1 1 d . . .
H33A H 0.3770 0.1353 0.7619 0.039 Uiso 1 1 calc R . .
C34 C 0.24432(15) 0.18862(7) 0.71382(9) 0.0206(3) Uani 1 1 d . . .
C35 C 0.17482(14) 0.20286(7) 0.78812(9) 0.0179(3) Uani 1 1 d . . .
C36 C 0.19972(15) 0.17711(7) 0.86249(9) 0.0218(3) Uani 1 1 d . . .
H36A H 0.2641 0.1492 0.8677 0.026 Uiso 1 1 calc R . .
C37 C 0.12896(15) 0.19287(7) 0.92880(9) 0.0233(3) Uani 1 1 d . . .
H37A H 0.1435 0.1754 0.9799 0.028 Uiso 1 1 calc R . .
C38 C 0.03701(15) 0.23418(7) 0.91975(9) 0.0233(3) Uani 1 1 d . . .
H38A H -0.0117 0.2461 0.9646 0.028 Uiso 1 1 calc R . .
C39 C 0.01734(14) 0.25781(7) 0.84402(9) 0.0202(3) Uani 1 1 d . . .
H39A H -0.0461 0.2861 0.8378 0.024 Uiso 1 1 calc R . .
C51 C -0.20749(16) 0.40181(7) 0.51147(11) 0.0282(4) Uani 1 1 d . . .
H51A H -0.1744 0.3918 0.4582 0.042 Uiso 1 1 calc R . .
H51B H -0.1934 0.4432 0.5220 0.042 Uiso 1 1 calc R . .
H51C H -0.2967 0.3937 0.5128 0.042 Uiso 1 1 calc R . .
C52 C -0.19948(15) 0.38049(7) 0.65915(10) 0.0242(3) Uani 1 1 d . . .
H52A H -0.1567 0.3586 0.7017 0.036 Uiso 1 1 calc R . .
H52B H -0.2877 0.3701 0.6588 0.036 Uiso 1 1 calc R . .
H52C H -0.1907 0.4222 0.6695 0.036 Uiso 1 1 calc R . .
O1S O 0.43024(18) -0.08061(9) 0.51475(15) 0.0807(7) Uani 1 1 d . . .
C1S C 0.3508(2) -0.05074(11) 0.46270(18) 0.0589(7) Uani 1 1 d . . .
H1SA H 0.2897 -0.0778 0.4387 0.071 Uiso 1 1 calc R . .
H1SB H 0.3988 -0.0326 0.4185 0.071 Uiso 1 1 calc R . .
C2S C 0.2849(2) -0.00460(11) 0.51148(17) 0.0585(7) Uani 1 1 d . . .
H2SA H 0.3176 0.0345 0.4987 0.070 Uiso 1 1 calc R . .
H2SB H 0.1944 -0.0052 0.5007 0.070 Uiso 1 1 calc R . .
C3S C 0.3117(3) -0.02037(16) 0.5968(2) 0.0821(10) Uani 1 1 d . . .
H3SA H 0.3523 0.0123 0.6253 0.099 Uiso 1 1 calc R . .
H3SB H 0.2341 -0.0304 0.6256 0.099 Uiso 1 1 calc R . .
C4S C 0.3946(3) -0.07047(13) 0.5930(2) 0.0768(9) Uani 1 1 d . . .
H4SA H 0.4688 -0.0632 0.6268 0.092 Uiso 1 1 calc R . .
H4SB H 0.3515 -0.1051 0.6145 0.092 Uiso 1 1 calc R . .
O1T O 0.45993(16) 0.07590(7) 0.86664(11) 0.0535(4) Uani 1 1 d DU A .
C1T C 0.5823(2) 0.06652(12) 0.83494(19) 0.0637(7) Uani 1 1 d DU A .
H1TA H 0.6433 0.0641 0.8796 0.076 Uiso 1 1 calc R . .
H1TB H 0.6062 0.0991 0.7992 0.076 Uiso 1 1 calc R . .
C2T C 0.5805(3) 0.01296(13) 0.79009(19) 0.0676(8) Uani 1 1 d DU . .
H2TA H 0.6626 -0.0064 0.7909 0.081 Uiso 0.56(2) 1 calc PR A 1
H2TB H 0.5542 0.0192 0.7334 0.081 Uiso 0.56(2) 1 calc PR A 1
H2TC H 0.6487 -0.0129 0.8079 0.081 Uiso 0.44(2) 1 calc PR A 2
H2TD H 0.5899 0.0205 0.7316 0.081 Uiso 0.44(2) 1 calc PR A 2
C3T C 0.4839(12) -0.0215(4) 0.8376(12) 0.111(5) Uani 0.56(2) 1 d PDU A 1
H3T1 H 0.4351 -0.0468 0.8011 0.133 Uiso 0.56(2) 1 calc PR A 1
H3T2 H 0.5245 -0.0460 0.8791 0.133 Uiso 0.56(2) 1 calc PR A 1
C4T C 0.4085(3) 0.01982(14) 0.8734(3) 0.0912(12) Uani 1 1 d DU . .
H4TA H 0.3973 0.0102 0.9312 0.109 Uiso 0.56(2) 1 calc PR A 1
H4TB H 0.3259 0.0192 0.8472 0.109 Uiso 0.56(2) 1 calc PR A 1
H4TC H 0.3169 0.0218 0.8705 0.109 Uiso 0.44(2) 1 calc PR A 2
H4TD H 0.4323 0.0021 0.9256 0.109 Uiso 0.44(2) 1 calc PR A 2
C3B C 0.4561(9) -0.0142(5) 0.8076(8) 0.066(3) Uani 0.44(2) 1 d PDU A 2
H3B1 H 0.4007 -0.0117 0.7599 0.079 Uiso 0.44(2) 1 calc PR A 2
H3B2 H 0.4654 -0.0554 0.8234 0.079 Uiso 0.44(2) 1 calc PR A 2

loop_
_atom_site_aniso_label
_atom_site_aniso_U_11
_atom_site_aniso_U_22
_atom_site_aniso_U_33
_atom_site_aniso_U_23
_atom_site_aniso_U_13
_atom_site_aniso_U_12
Fe1 0.01489(10) 0.01865(11) 0.01342(10) 0.00147(8) -0.00087(7) 0.00022(8)
N1 0.0168(6) 0.0179(6) 0.0158(5) -0.0003(5) -0.0003(5) 0.0006(5)
N2 0.0159(6) 0.0197(6) 0.0158(5) 0.0016(5) 0.0003(4) -0.0003(5)
C1 0.0171(7) 0.0197(7) 0.0185(7) -0.0007(6) 0.0006(5) -0.0003(6)
C2 0.0193(7) 0.0236(8) 0.0237(7) -0.0037(6) -0.0043(6) -0.0016(6)
C3 0.0179(7) 0.0252(8) 0.0214(7) 0.0004(6) -0.0044(6) 0.0018(6)
C4 0.0153(7) 0.0201(7) 0.0171(6) 0.0001(5) -0.0001(5) 0.0020(5)
C5 0.0182(7) 0.0183(7) 0.0207(7) 0.0003(6) -0.0024(5) 0.0033(6)
C6 0.0188(7) 0.0178(7) 0.0171(6) -0.0008(5) -0.0001(5) 0.0013(5)
C7 0.0259(8) 0.0195(7) 0.0229(7) 0.0039(6) 0.0001(6) 0.0014(6)
C8 0.0225(8) 0.0217(8) 0.0253(8) 0.0027(6) 0.0037(6) -0.0034(6)
C9 0.0173(7) 0.0217(7) 0.0179(6) -0.0005(6) 0.0032(5) -0.0021(6)
C11 0.0168(7) 0.0186(7) 0.0235(7) 0.0014(6) 0.0000(6) -0.0026(6)
C12 0.0222(8) 0.0224(8) 0.0315(8) 0.0015(7) 0.0049(6) 0.0008(6)
C13 0.0296(9) 0.0233(8) 0.0446(10) 0.0061(8) 0.0060(8) 0.0053(7)
C14 0.0271(9) 0.0268(9) 0.0405(10) 0.0133(8) -0.0030(7) -0.0014(7)
C15 0.0284(9) 0.0287(9) 0.0269(8) 0.0081(7) 0.0000(7) -0.0046(7)
C16 0.0193(7) 0.0221(8) 0.0250(7) 0.0016(6) 0.0007(6) -0.0048(6)
C17 0.0422(11) 0.0286(9) 0.0344(9) -0.0013(8) 0.0129(8) 0.0073(8)
C18 0.0440(12) 0.0383(11) 0.0603(14) 0.0225(10) -0.0089(10) 0.0050(9)
C19 0.0270(8) 0.0303(9) 0.0228(7) 0.0006(7) 0.0052(6) -0.0029(7)
C21 0.0160(7) 0.0213(7) 0.0223(7) -0.0008(6) -0.0003(5) -0.0034(6)
C22 0.0173(7) 0.0273(8) 0.0242(7) -0.0024(6) 0.0012(6) -0.0026(6)
C23 0.0185(8) 0.0321(9) 0.0312(8) -0.0063(7) -0.0027(6) 0.0024(6)
C24 0.0250(8) 0.0337(9) 0.0273(8) -0.0049(7) -0.0089(7) 0.0039(7)
C25 0.0266(8) 0.0339(9) 0.0213(7) -0.0046(7) -0.0043(6) 0.0010(7)
C26 0.0185(7) 0.0238(8) 0.0220(7) -0.0033(6) -0.0009(6) -0.0030(6)
C27 0.0227(8) 0.0445(11) 0.0273(8) -0.0022(8) 0.0067(7) 0.0034(7)
C28 0.0410(11) 0.0547(13) 0.0335(10) -0.0065(9) -0.0149(8) 0.0175(10)
C29 0.0243(8) 0.0321(9) 0.0224(7) -0.0046(7) 0.0008(6) 0.0017(7)
N3 0.0217(6) 0.0235(7) 0.0153(6) 0.0001(5) 0.0000(5) 0.0026(5)
N4 0.0169(6) 0.0191(6) 0.0153(5) 0.0007(5) -0.0004(4) -0.0023(5)
C30 0.0299(9) 0.0348(9) 0.0160(7) 0.0010(6) 0.0013(6) 0.0077(7)
C31 0.0382(10) 0.0463(11) 0.0222(8) -0.0024(8) 0.0057(7) 0.0147(9)
C32 0.0399(11) 0.0477(12) 0.0303(9) -0.0024(8) 0.0030(8) 0.0246(9)
C33 0.0361(10) 0.0380(10) 0.0226(8) 0.0020(7) -0.0001(7) 0.0173(8)
C34 0.0229(7) 0.0224(7) 0.0164(7) -0.0006(6) -0.0013(6) 0.0031(6)
C35 0.0192(7) 0.0190(7) 0.0155(6) 0.0003(5) -0.0012(5) -0.0017(6)
C36 0.0242(8) 0.0220(7) 0.0191(7) 0.0023(6) -0.0032(6) -0.0006(6)
C37 0.0272(8) 0.0266(8) 0.0160(7) 0.0048(6) -0.0023(6) -0.0061(6)
C38 0.0241(8) 0.0300(8) 0.0159(6) 0.0004(6) 0.0035(6) -0.0049(6)
C39 0.0190(7) 0.0237(8) 0.0178(6) -0.0001(6) 0.0017(5) -0.0020(6)
C51 0.0257(8) 0.0241(8) 0.0348(9) 0.0053(7) -0.0086(7) 0.0046(7)
C52 0.0199(7) 0.0246(8) 0.0282(8) -0.0067(6) 0.0027(6) 0.0000(6)
O1S 0.0523(11) 0.0730(13) 0.1168(18) -0.0466(13) -0.0071(11) 0.0299(10)
C1S 0.0428(13) 0.0524(14) 0.0814(19) -0.0194(13) 0.0171(12) -0.0093(11)
C2S 0.0490(14) 0.0475(14) 0.0791(19) -0.0066(13) 0.0121(13) 0.0146(11)
C3S 0.070(2) 0.090(2) 0.087(2) -0.0138(18) 0.0033(16) 0.0468(18)
C4S 0.080(2) 0.0530(16) 0.097(2) -0.0201(16) -0.0207(18) 0.0234(15)
O1T 0.0599(11) 0.0424(9) 0.0583(10) -0.0049(8) -0.0002(8) 0.0083(8)
C1T 0.0359(12) 0.0562(15) 0.099(2) 0.0017(15) -0.0176(13) -0.0145(11)
C2T 0.0616(17) 0.0670(18) 0.0741(19) -0.0019(15) 0.0208(14) 0.0114(14)
C3T 0.062(5) 0.037(3) 0.233(12) 0.031(5) 0.060(7) 0.005(3)
C4T 0.074(2) 0.0601(18) 0.139(3) 0.009(2) 0.048(2) -0.0129(16)
C3B 0.055(4) 0.028(4) 0.115(7) -0.013(4) 0.000(4) -0.005(3)

loop_
_atom_type_symbol
_atom_type_description
_atom_type_scat_dispersion_real
_atom_type_scat_dispersion_imag
_atom_type_scat_source
C C 0.0033 0.0016 'International Tables Vol C Tables 4.2.6.8 and 6.1.1.4'
H H 0.0000 0.0000 'International Tables Vol C Tables 4.2.6.8 and 6.1.1.4'
N N 0.0061 0.0033 'International Tables Vol C Tables 4.2.6.8 and 6.1.1.4'
O O 0.0106 0.0060 'International Tables Vol C Tables 4.2.6.8 and 6.1.1.4'
Fe Fe 0.3463 0.8444 'International Tables Vol C Tables 4.2.6.8 and 6.1.1.4'

loop_
_geom_angle_atom_site_label_1
_geom_angle_atom_site_label_2
_geom_angle_atom_site_label_3
_geom_angle
N2 Fe1 N1 97.98(5)
N2 Fe1 N4 122.67(5)
N1 Fe1 N4 122.03(5)
N2 Fe1 N3 118.60(5)
N1 Fe1 N3 119.78(5)
N4 Fe1 N3 77.38(5)
C4 N1 C1 107.40(12)
C4 N1 Fe1 123.15(10)
C1 N1 Fe1 126.59(10)
C9 N2 C6 107.59(12)
C9 N2 Fe1 124.43(10)
C6 N2 Fe1 121.58(10)
C2 C1 N1 109.55(13)
C2 C1 C11 133.06(14)
N1 C1 C11 117.22(13)
C1 C2 C3 106.71(14)
C1 C2 H2A 126.6
C3 C2 H2A 126.6
C4 C3 C2 107.42(13)
C4 C3 H3A 126.3
C2 C3 H3A 126.3
C3 C4 N1 108.91(13)
C3 C4 C5 130.07(14)
N1 C4 C5 120.72(13)
C4 C5 C6 114.07(12)
C4 C5 C51 109.21(13)
C6 C5 C51 109.20(13)
C4 C5 C52 107.49(12)
C6 C5 C52 108.45(12)
C51 C5 C52 108.27(13)
C7 C6 N2 108.81(13)
C7 C6 C5 130.51(14)
N2 C6 C5 120.47(13)
C6 C7 C8 107.51(14)
C6 C7 H7A 126.2
C8 C7 H7A 126.2
C9 C8 C7 106.89(14)
C9 C8 H8A 126.6
C7 C8 H8A 126.6
C8 C9 N2 109.20(13)
C8 C9 C21 134.19(14)
N2 C9 C21 116.53(13)
C12 C11 C16 119.19(15)
C12 C11 C1 122.21(14)
C16 C11 C1 118.51(14)
C13 C12 C11 119.04(16)
C13 C12 C17 119.37(16)
C11 C12 C17 121.58(15)
C14 C13 C12 122.20(17)
C14 C13 H13A 118.9
C12 C13 H13A 118.9
C13 C14 C15 118.19(16)
C13 C14 C18 121.68(18)
C15 C14 C18 120.11(18)
C16 C15 C14 121.54(16)
C16 C15 H15A 119.2
C14 C15 H15A 119.2
C15 C16 C11 119.70(15)
C15 C16 C19 119.61(15)
C11 C16 C19 120.67(14)
C12 C17 H17A 109.5
C12 C17 H17B 109.5
H17A C17 H17B 109.5
C12 C17 H17C 109.5
H17A C17 H17C 109.5
H17B C17 H17C 109.5
C14 C18 H18A 109.5
C14 C18 H18B 109.5
H18A C18 H18B 109.5
C14 C18 H18C 109.5
H18A C18 H18C 109.5
H18B C18 H18C 109.5
C16 C19 H19A 109.5
C16 C19 H19B 109.5
H19A C19 H19B 109.5
C16 C19 H19C 109.5
H19A C19 H19C 109.5
H19B C19 H19C 109.5
C22 C21 C26 119.20(14)
C22 C21 C9 122.33(14)
C26 C21 C9 118.26(13)
C23 C22 C21 119.39(15)
C23 C22 C27 119.37(15)
C21 C22 C27 121.23(15)
C24 C23 C22 121.84(16)
C24 C23 H23A 119.1
C22 C23 H23A 119.1
C25 C24 C23 118.14(16)
C25 C24 C28 120.46(16)
C23 C24 C28 121.39(16)
C24 C25 C26 122.02(16)
C24 C25 H25A 119.0
C26 C25 H25A 119.0
C25 C26 C21 119.17(15)
C25 C26 C29 118.99(14)
C21 C26 C29 121.81(14)
C22 C27 H27A 109.5
C22 C27 H27B 109.5
H27A C27 H27B 109.5
C22 C27 H27C 109.5
H27A C27 H27C 109.5
H27B C27 H27C 109.5
C24 C28 H28A 109.5
C24 C28 H28B 109.5
H28A C28 H28B 109.5
C24 C28 H28C 109.5
H28A C28 H28C 109.5
H28B C28 H28C 109.5
C26 C29 H29A 109.5
C26 C29 H29B 109.5
H29A C29 H29B 109.5
C26 C29 H29C 109.5
H29A C29 H29C 109.5
H29B C29 H29C 109.5
C30 N3 C34 118.01(14)
C30 N3 Fe1 126.33(11)
C34 N3 Fe1 115.51(10)
C39 N4 C35 118.47(13)
C39 N4 Fe1 124.92(10)
C35 N4 Fe1 116.54(9)
N3 C30 C31 123.25(15)
N3 C30 H30A 118.4
C31 C30 H30A 118.4
C30 C31 C32 118.37(16)
C30 C31 H31A 120.8
C32 C31 H31A 120.8
C33 C32 C31 119.65(17)
C33 C32 H32A 120.2
C31 C32 H32A 120.2
C32 C33 C34 118.82(16)
C32 C33 H33A 120.6
C34 C33 H33A 120.6
N3 C34 C33 121.88(14)
N3 C34 C35 115.12(13)
C33 C34 C35 123.00(14)
N4 C35 C36 121.75(14)
N4 C35 C34 115.27(13)
C36 C35 C34 122.98(14)
C37 C36 C35 118.91(15)
C37 C36 H36A 120.5
C35 C36 H36A 120.5
C38 C37 C36 119.32(14)
C38 C37 H37A 120.3
C36 C37 H37A 120.3
C37 C38 C39 118.58(14)
C37 C38 H38A 120.7
C39 C38 H38A 120.7
N4 C39 C38 122.96(15)
N4 C39 H39A 118.5
C38 C39 H39A 118.5
C5 C51 H51A 109.5
C5 C51 H51B 109.5
H51A C51 H51B 109.5
C5 C51 H51C 109.5
H51A C51 H51C 109.5
H51B C51 H51C 109.5
C5 C52 H52A 109.5
C5 C52 H52B 109.5
H52A C52 H52B 109.5
C5 C52 H52C 109.5
H52A C52 H52C 109.5
H52B C52 H52C 109.5
C4S O1S C1S 109.1(2)
O1S C1S C2S 107.8(2)
O1S C1S H1SA 110.2
C2S C1S H1SA 110.2
O1S C1S H1SB 110.2
C2S C1S H1SB 110.2
H1SA C1S H1SB 108.5
C3S C2S C1S 104.2(2)
C3S C2S H2SA 110.9
C1S C2S H2SA 110.9
C3S C2S H2SB 110.9
C1S C2S H2SB 110.9
H2SA C2S H2SB 108.9
C4S C3S C2S 105.6(3)
C4S C3S H3SA 110.6
C2S C3S H3SA 110.6
C4S C3S H3SB 110.6
C2S C3S H3SB 110.6
H3SA C3S H3SB 108.7
O1S C4S C3S 110.4(3)
O1S C4S H4SA 109.6
C3S C4S H4SA 109.6
O1S C4S H4SB 109.6
C3S C4S H4SB 109.6
H4SA C4S H4SB 108.1
C4T O1T C1T 104.6(2)
O1T C1T C2T 107.8(2)
O1T C1T H1TA 110.1
C2T C1T H1TA 110.1
O1T C1T H1TB 110.1
C2T C1T H1TB 110.1
H1TA C1T H1TB 108.5
C1T C2T C3B 105.5(4)
C1T C2T C3T 100.8(5)
C3B C2T C3T 23.0(8)
C1T C2T H2TA 111.6
C3B C2T H2TA 127.2
C3T C2T H2TA 111.6
C1T C2T H2TB 111.6
C3B C2T H2TB 89.3
C3T C2T H2TB 111.6
H2TA C2T H2TB 109.4
C1T C2T H2TC 110.6
C3B C2T H2TC 110.6
C3T C2T H2TC 92.2
H2TA C2T H2TC 20.6
H2TB C2T H2TC 125.5
C1T C2T H2TD 110.6
C3B C2T H2TD 110.6
C3T C2T H2TD 131.7
H2TA C2T H2TD 90.0
H2TB C2T H2TD 22.5
H2TC C2T H2TD 108.8
C4T C3T C2T 105.3(5)
C4T C3T H3T1 110.7
C2T C3T H3T1 110.7
C4T C3T H3T2 110.7
C2T C3T H3T2 110.7
H3T1 C3T H3T2 108.8
C3T C4T O1T 111.4(4)
C3T C4T C3B 24.6(8)
O1T C4T C3B 107.4(5)
C3T C4T H4TA 109.3
O1T C4T H4TA 109.3
C3B C4T H4TA 130.9
C3T C4T H4TB 109.3
O1T C4T H4TB 109.3
C3B C4T H4TB 89.0
H4TA C4T H4TB 108.0
C3T C4T H4TC 126.7
O1T C4T H4TC 110.2
C3B C4T H4TC 110.2
H4TA C4T H4TC 86.2
H4TB C4T H4TC 23.5
C3T C4T H4TD 86.5
O1T C4T H4TD 110.2
C3B C4T H4TD 110.2
H4TA C4T H4TD 25.1
H4TB C4T H4TD 127.4
H4TC C4T H4TD 108.5
C4T C3B C2T 103.8(5)
C4T C3B H3B1 111.0
C2T C3B H3B1 111.0
C4T C3B H3B2 111.0
C2T C3B H3B2 111.0
H3B1 C3B H3B2 109.0

loop_
_geom_bond_atom_site_label_1
_geom_bond_atom_site_label_2
_geom_bond_distance
Fe1 N2 1.9640(13)
Fe1 N1 1.9641(12)
Fe1 N4 2.0869(12)
Fe1 N3 2.1201(13)
N1 C4 1.3826(19)
N1 C1 1.3847(19)
N2 C9 1.3842(19)
N2 C6 1.3843(19)
C1 C2 1.377(2)
C1 C11 1.485(2)
C2 C3 1.421(2)
C2 H2A 0.9500
C3 C4 1.382(2)
C3 H3A 0.9500
C4 C5 1.520(2)
C5 C6 1.521(2)
C5 C51 1.533(2)
C5 C52 1.546(2)
C6 C7 1.379(2)
C7 C8 1.419(2)
C7 H7A 0.9500
C8 C9 1.379(2)
C8 H8A 0.9500
C9 C21 1.483(2)
C11 C12 1.402(2)
C11 C16 1.410(2)
C12 C13 1.395(2)
C12 C17 1.507(2)
C13 C14 1.380(3)
C13 H13A 0.9500
C14 C15 1.389(3)
C14 C18 1.515(3)
C15 C16 1.386(2)
C15 H15A 0.9500
C16 C19 1.506(2)
C17 H17A 0.9800
C17 H17B 0.9800
C17 H17C 0.9800
C18 H18A 0.9800
C18 H18B 0.9800
C18 H18C 0.9800
C19 H19A 0.9800
C19 H19B 0.9800
C19 H19C 0.9800
C21 C22 1.408(2)
C21 C26 1.413(2)
C22 C23 1.392(2)
C22 C27 1.508(2)
C23 C24 1.391(2)
C23 H23A 0.9500
C24 C25 1.387(2)
C24 C28 1.513(2)
C25 C26 1.392(2)
C25 H25A 0.9500
C26 C29 1.506(2)
C27 H27A 0.9800
C27 H27B 0.9800
C27 H27C 0.9800
C28 H28A 0.9800
C28 H28B 0.9800
C28 H28C 0.9800
C29 H29A 0.9800
C29 H29B 0.9800
C29 H29C 0.9800
N3 C30 1.346(2)
N3 C34 1.3500(19)
N4 C39 1.3392(19)
N4 C35 1.351(2)
C30 C31 1.375(2)
C30 H30A 0.9500
C31 C32 1.381(3)
C31 H31A 0.9500
C32 C33 1.380(2)
C32 H32A 0.9500
C33 C34 1.392(2)
C33 H33A 0.9500
C34 C35 1.478(2)
C35 C36 1.392(2)
C36 C37 1.386(2)
C36 H36A 0.9500
C37 C38 1.382(2)
C37 H37A 0.9500
C38 C39 1.383(2)
C38 H38A 0.9500
C39 H39A 0.9500
C51 H51A 0.9800
C51 H51B 0.9800
C51 H51C 0.9800
C52 H52A 0.9800
C52 H52B 0.9800
C52 H52C 0.9800
O1S C4S 1.371(4)
O1S C1S 1.395(4)
C1S C2S 1.513(3)
C1S H1SA 0.9900
C1S H1SB 0.9900
C2S C3S 1.487(4)
C2S H2SA 0.9900
C2S H2SB 0.9900
C3S C4S 1.461(4)
C3S H3SA 0.9900
C3S H3SB 0.9900
C4S H4SA 0.9900
C4S H4SB 0.9900
O1T C4T 1.410(3)
O1T C1T 1.436(3)
C1T C2T 1.440(4)
C1T H1TA 0.9900
C1T H1TB 0.9900
C2T C3B 1.508(9)
C2T C3T 1.528(8)
C2T H2TA 0.9900
C2T H2TB 0.9900
C2T H2TC 0.9900
C2T H2TD 0.9900
C3T C4T 1.385(8)
C3T H3T1 0.9900
C3T H3T2 0.9900
C4T C3B 1.437(9)
C4T H4TA 0.9900
C4T H4TB 0.9900
C4T H4TC 0.9900
C4T H4TD 0.9900
C3B H3B1 0.9900
C3B H3B2 0.9900
